data_4311686
loop_
_publ_author_name
'Sim\'eon Ponou'
'Thomas F. F\"assler'

_publ_contact_author_address
;
   Anorganisch-chemisches Institut der Technischen Universiti\"at M\"unchen,
   Lichtenbergstrasse 4,
   85747 Garching, Germany
;
_publ_contact_author_email Thomas.Faessler@lrz.tu-muenchen.de
_publ_contact_author_fax '+49-(0) 89 289 13186'
_publ_contact_author_name 'T. F. Faessler'
_publ_contact_author_phone '+49-(0) 89 289 13131'
_publ_section_title
;
 Nonclassical Bonding in the Novel Structure of Ba2Bi3 and Unexpected Site
 Preference in the Coloring Variant Ba2BiSb2
;
_journal_name_full 'Inorganic Chemistry'
_journal_page_first 6124
_journal_page_last 6126
_journal_paper_doi 10.1021/ic0495719
_journal_volume 43
_journal_year 2004
_chemical_formula_sum 'Ba2 Bi3'
_chemical_formula_weight 901.62
_chemical_name_systematic
; 
 ? 
;
_space_group_IT_number 71
_symmetry_cell_setting orthorhombic
_symmetry_space_group_name_Hall '-I 2 2'
_symmetry_space_group_name_H-M 'I m m m'
_atom_sites_solution_hydrogens geom
_atom_sites_solution_primary direct
_atom_sites_solution_secondary difmap
_audit_creation_method SHELXL-97
_cell_angle_alpha 90.00
_cell_angle_beta 90.00
_cell_angle_gamma 90.00
_cell_formula_units_Z 2
_cell_length_a 4.8186(15)
_cell_length_b 7.989(4)
_cell_length_c 9.982(3)
_cell_measurement_temperature 293(2)
_cell_volume 384.3(3)
_computing_cell_refinement 'STOE X-AREA'
_computing_data_collection 'STOE X-AREA'
_computing_data_reduction 'STOE X-RED'
_computing_structure_refinement 'SHELXL-97 (Sheldrick, 1997)'
_computing_structure_solution 'SHELXS-97 (Sheldrick, 1990)'
_diffrn_ambient_temperature 293(2)
_diffrn_detector_area_resol_mean 6.67
_diffrn_measured_fraction_theta_full 0.951
_diffrn_measured_fraction_theta_max 0.951
_diffrn_measurement_device_type 'STOE IPDS 2'
_diffrn_measurement_method 'rotation method'
_diffrn_radiation_monochromator graphite
_diffrn_radiation_source 'fine-focus sealed tube'
_diffrn_radiation_type MoK\a
_diffrn_radiation_wavelength 0.71073
_diffrn_reflns_av_R_equivalents 0.0000
_diffrn_reflns_av_sigmaI/netI 0.0670
_diffrn_reflns_limit_h_max 6
_diffrn_reflns_limit_h_min 0
_diffrn_reflns_limit_k_max 10
_diffrn_reflns_limit_k_min 0
_diffrn_reflns_limit_l_max 13
_diffrn_reflns_limit_l_min 0
_diffrn_reflns_number 333
_diffrn_reflns_theta_full 29.96
_diffrn_reflns_theta_max 29.96
_diffrn_reflns_theta_min 3.27
_exptl_absorpt_coefficient_mu 78.435
_exptl_absorpt_correction_T_max 0.0232
_exptl_absorpt_correction_T_min 0.0024
_exptl_absorpt_correction_type numerical
_exptl_absorpt_process_details 'X-Shape (Stoe)'
_exptl_crystal_colour grey_metallic
_exptl_crystal_density_diffrn 7.792
_exptl_crystal_density_method 'not measured'
_exptl_crystal_description polyhedral
_exptl_crystal_F_000 722
_exptl_crystal_size_max 0.20
_exptl_crystal_size_mid 15
_exptl_crystal_size_min 15
_refine_diff_density_max 5.884
_refine_diff_density_min -4.123
_refine_diff_density_rms 0.947
_refine_ls_extinction_coef 0.0000(5)
_refine_ls_extinction_expression Fc^*^=kFc[1+0.001xFc^2^\l^3^/sin(2\q)]^-1/4^
_refine_ls_extinction_method SHELXL
_refine_ls_goodness_of_fit_ref 1.079
_refine_ls_hydrogen_treatment mixed
_refine_ls_matrix_type full
_refine_ls_number_parameters 13
_refine_ls_number_reflns 333
_refine_ls_number_restraints 0
_refine_ls_restrained_S_all 1.079
_refine_ls_R_factor_all 0.0898
_refine_ls_R_factor_gt 0.0702
_refine_ls_shift/su_max 0.683
_refine_ls_shift/su_mean 0.053
_refine_ls_structure_factor_coef Fsqd
_refine_ls_weighting_details 'calc w=1/[\s^2^(Fo^2^)+(0.1120P)^2^+14.2224P] where P=(Fo^2^+2Fc^2^)/3'
_refine_ls_weighting_scheme calc
_refine_ls_wR_factor_gt 0.1959
_refine_ls_wR_factor_ref 0.2047
_reflns_number_gt 210
_reflns_number_total 333
_reflns_threshold_expression >2sigma(I)
_cod_data_source_file ic0495719si20040401_013321.cif
_cod_data_source_block Ba2Bi3
_cod_depositor_comments
;
The following automatic conversions were performed:
'_symmetry_cell_setting' value 'Orthorhombic' changed to 'orthorhombic'
according to '/home/saulius/struct/CIF-dictionaries/cif_core.dic'
dictionary named 'cif_core.dic' version 2.4.1 from 2010-06-29.

Automatic conversion script
Id: cif_fix_enum 1527 2010-12-29 10:47:43Z saulius 
;
_cod_database_code 4311686

loop_
_symmetry_equiv_pos_as_xyz
'x, y, z'
'-x, -y, z'
'-x, y, -z'
'x, -y, -z'
'x+1/2, y+1/2, z+1/2'
'-x+1/2, -y+1/2, z+1/2'
'-x+1/2, y+1/2, -z+1/2'
'x+1/2, -y+1/2, -z+1/2'
'-x, -y, -z'
'x, y, -z'
'x, -y, z'
'-x, y, z'
'-x+1/2, -y+1/2, -z+1/2'
'x+1/2, y+1/2, -z+1/2'
'x+1/2, -y+1/2, z+1/2'
'-x+1/2, y+1/2, z+1/2'

loop_
_atom_site_label
_atom_site_type_symbol
_atom_site_fract_x
_atom_site_fract_y
_atom_site_fract_z
_atom_site_U_iso_or_equiv
_atom_site_adp_type
_atom_site_occupancy
_atom_site_symmetry_multiplicity
_atom_site_calc_flag
_atom_site_refinement_flags
_atom_site_disorder_assembly
_atom_site_disorder_group
Bi1 Bi 0.0000 0.0000 0.0000 0.0431(12) Uani 1 8 d S . .
Bi2 Bi -0.5000 -0.2968(4) 0.0000 0.0345(9) Uani 1 4 d S . .
Ba3 Ba -0.5000 0.0000 -0.2755(4) 0.0331(10) Uani 1 4 d S . .

loop_
_atom_site_aniso_label
_atom_site_aniso_U_11
_atom_site_aniso_U_22
_atom_site_aniso_U_33
_atom_site_aniso_U_23
_atom_site_aniso_U_13
_atom_site_aniso_U_12
Bi1 0.0334(19) 0.070(3) 0.0256(17) 0.000 0.000 0.000
Bi2 0.0414(15) 0.0379(15) 0.0242(12) 0.000 0.000 0.000
Ba3 0.0309(18) 0.041(2) 0.0271(17) 0.000 0.000 0.000

loop_
_atom_type_symbol
_atom_type_description
_atom_type_scat_dispersion_real
_atom_type_scat_dispersion_imag
_atom_type_scat_source
Ba Ba -0.3244 2.2819 'International Tables Vol C Tables 4.2.6.8 and 6.1.1.4'
Bi Bi -4.1077 10.2566 'International Tables Vol C Tables 4.2.6.8 and 6.1.1.4'

loop_
_geom_angle_atom_site_label_1
_geom_angle_atom_site_label_2
_geom_angle_atom_site_label_3
_geom_angle
_geom_angle_site_symmetry_1
_geom_angle_site_symmetry_3
_geom_angle_publ_flag
Bi2 Bi1 Bi2 90.91(8) . 1_655 ?
Bi2 Bi1 Bi2 180.0 . 9 ?
Bi2 Bi1 Bi2 89.09(8) 1_655 9 ?
Bi2 Bi1 Bi2 89.09(8) . 9_455 ?
Bi2 Bi1 Bi2 180.0 1_655 9_455 ?
Bi2 Bi1 Bi2 90.91(8) 9 9_455 ?
Bi2 Bi1 Ba3 61.99(3) . . ?
Bi2 Bi1 Ba3 118.01(3) 1_655 . ?
Bi2 Bi1 Ba3 118.01(3) 9 . ?
Bi2 Bi1 Ba3 61.99(3) 9_455 . ?
Bi2 Bi1 Ba3 118.01(3) . 1_655 ?
Bi2 Bi1 Ba3 61.99(3) 1_655 1_655 ?
Bi2 Bi1 Ba3 61.99(3) 9 1_655 ?
Bi2 Bi1 Ba3 118.01(3) 9_455 1_655 ?
Ba3 Bi1 Ba3 82.44(8) . 1_655 ?
Bi2 Bi1 Ba3 118.01(3) . 9 ?
Bi2 Bi1 Ba3 61.99(3) 1_655 9 ?
Bi2 Bi1 Ba3 61.99(3) 9 9 ?
Bi2 Bi1 Ba3 118.01(3) 9_455 9 ?
Ba3 Bi1 Ba3 180.0 . 9 ?
Ba3 Bi1 Ba3 97.56(8) 1_655 9 ?
Bi2 Bi1 Ba3 61.99(3) . 9_455 ?
Bi2 Bi1 Ba3 118.01(3) 1_655 9_455 ?
Bi2 Bi1 Ba3 118.01(3) 9 9_455 ?
Bi2 Bi1 Ba3 61.99(3) 9_455 9_455 ?
Ba3 Bi1 Ba3 97.56(8) . 9_455 ?
Ba3 Bi1 Ba3 180.0 1_655 9_455 ?
Ba3 Bi1 Ba3 82.44(8) 9 9_455 ?
Bi2 Bi2 Bi1 134.54(4) 9_445 . ?
Bi2 Bi2 Bi1 134.54(4) 9_445 1_455 ?
Bi1 Bi2 Bi1 90.91(8) . 1_455 ?
Bi2 Bi2 Ba3 130.77(5) 9_445 . ?
Bi1 Bi2 Ba3 62.74(5) . . ?
Bi1 Bi2 Ba3 62.74(5) 1_455 . ?
Bi2 Bi2 Ba3 130.77(5) 9_445 9_455 ?
Bi1 Bi2 Ba3 62.74(5) . 9_455 ?
Bi1 Bi2 Ba3 62.74(5) 1_455 9_455 ?
Ba3 Bi2 Ba3 98.46(11) . 9_455 ?
Bi2 Bi2 Ba3 63.74(4) 9_445 13_344 ?
Bi1 Bi2 Ba3 141.11(6) . 13_344 ?
Bi1 Bi2 Ba3 80.93(3) 1_455 13_344 ?
Ba3 Bi2 Ba3 80.00(3) . 13_344 ?
Ba3 Bi2 Ba3 138.72(4) 9_455 13_344 ?
Bi2 Bi2 Ba3 63.74(4) 9_445 13_444 ?
Bi1 Bi2 Ba3 80.93(3) . 13_444 ?
Bi1 Bi2 Ba3 141.11(6) 1_455 13_444 ?
Ba3 Bi2 Ba3 80.00(3) . 13_444 ?
Ba3 Bi2 Ba3 138.72(4) 9_455 13_444 ?
Ba3 Bi2 Ba3 82.09(8) 13_344 13_444 ?
Bi2 Bi2 Ba3 63.74(4) 9_445 5_545 ?
Bi1 Bi2 Ba3 80.93(3) . 5_545 ?
Bi1 Bi2 Ba3 141.11(6) 1_455 5_545 ?
Ba3 Bi2 Ba3 138.72(4) . 5_545 ?
Ba3 Bi2 Ba3 80.00(3) 9_455 5_545 ?
Ba3 Bi2 Ba3 127.48(9) 13_344 5_545 ?
Ba3 Bi2 Ba3 75.29(10) 13_444 5_545 ?
Bi2 Bi2 Ba3 63.74(4) 9_445 5_445 ?
Bi1 Bi2 Ba3 141.11(6) . 5_445 ?
Bi1 Bi2 Ba3 80.93(3) 1_455 5_445 ?
Ba3 Bi2 Ba3 138.72(4) . 5_445 ?
Ba3 Bi2 Ba3 80.00(3) 9_455 5_445 ?
Ba3 Bi2 Ba3 75.29(10) 13_344 5_445 ?
Ba3 Bi2 Ba3 127.48(9) 13_444 5_445 ?
Ba3 Bi2 Ba3 82.09(8) 5_545 5_445 ?
Bi2 Ba3 Bi2 81.54(11) . 9_455 ?
Bi2 Ba3 Bi1 55.27(5) . . ?
Bi2 Ba3 Bi1 55.28(5) 9_455 . ?
Bi2 Ba3 Bi1 55.28(5) . 1_455 ?
Bi2 Ba3 Bi1 55.27(5) 9_455 1_455 ?
Bi1 Ba3 Bi1 82.44(8) . 1_455 ?
Bi2 Ba3 Bi2 100.00(3) . 13_344 ?
Bi2 Ba3 Bi2 138.72(4) 9_455 13_344 ?
Bi1 Ba3 Bi2 153.14(5) . 13_344 ?
Bi1 Ba3 Bi2 91.53(2) 1_455 13_344 ?
Bi2 Ba3 Bi2 100.00(3) . 13_444 ?
Bi2 Ba3 Bi2 138.72(4) 9_455 13_444 ?
Bi1 Ba3 Bi2 91.53(2) . 13_444 ?
Bi1 Ba3 Bi2 153.14(5) 1_455 13_444 ?
Bi2 Ba3 Bi2 82.09(8) 13_344 13_444 ?
Bi2 Ba3 Bi2 138.72(4) . 5_454 ?
Bi2 Ba3 Bi2 100.00(3) 9_455 5_454 ?
Bi1 Ba3 Bi2 153.14(5) . 5_454 ?
Bi1 Ba3 Bi2 91.53(2) 1_455 5_454 ?
Bi2 Ba3 Bi2 52.52(9) 13_344 5_454 ?
Bi2 Ba3 Bi2 104.71(10) 13_444 5_454 ?
Bi2 Ba3 Bi2 138.72(4) . 5_554 ?
Bi2 Ba3 Bi2 100.00(3) 9_455 5_554 ?
Bi1 Ba3 Bi2 91.53(2) . 5_554 ?
Bi1 Ba3 Bi2 153.14(5) 1_455 5_554 ?
Bi2 Ba3 Bi2 104.71(10) 13_344 5_554 ?
Bi2 Ba3 Bi2 52.52(9) 13_444 5_554 ?
Bi2 Ba3 Bi2 82.09(8) 5_454 5_554 ?
Bi2 Ba3 Ba3 139.23(5) . 9_454 ?
Bi2 Ba3 Ba3 139.23(5) 9_455 9_454 ?
Bi1 Ba3 Ba3 138.78(4) . 9_454 ?
Bi1 Ba3 Ba3 138.78(4) 1_455 9_454 ?
Bi2 Ba3 Ba3 52.35(5) 13_344 9_454 ?
Bi2 Ba3 Ba3 52.35(5) 13_444 9_454 ?
Bi2 Ba3 Ba3 52.35(5) 5_454 9_454 ?
Bi2 Ba3 Ba3 52.35(5) 5_554 9_454 ?
Bi2 Ba3 Ba3 50.35(6) . 13_344 ?
Bi2 Ba3 Ba3 118.28(12) 9_455 13_344 ?
Bi1 Ba3 Ba3 104.88(9) . 13_344 ?
Bi1 Ba3 Ba3 65.17(6) 1_455 13_344 ?
Bi2 Ba3 Ba3 49.65(6) 13_344 13_344 ?
Bi2 Ba3 Ba3 91.54(7) 13_444 13_344 ?
Bi2 Ba3 Ba3 96.07(7) 5_454 13_344 ?
Bi2 Ba3 Ba3 141.26(12) 5_554 13_344 ?
Ba3 Ba3 Ba3 96.23(9) 9_454 13_344 ?
Bi2 Ba3 Ba3 50.35(6) . 13_444 ?
Bi2 Ba3 Ba3 118.28(12) 9_455 13_444 ?
Bi1 Ba3 Ba3 65.17(6) . 13_444 ?
Bi1 Ba3 Ba3 104.88(9) 1_455 13_444 ?
Bi2 Ba3 Ba3 91.54(7) 13_344 13_444 ?
Bi2 Ba3 Ba3 49.65(6) 13_444 13_444 ?
Bi2 Ba3 Ba3 141.26(12) 5_454 13_444 ?
Bi2 Ba3 Ba3 96.07(7) 5_554 13_444 ?
Ba3 Ba3 Ba3 96.23(9) 9_454 13_444 ?
Ba3 Ba3 Ba3 61.79(3) 13_344 13_444 ?
Bi2 Ba3 Ba3 118.28(12) . 13_454 ?
Bi2 Ba3 Ba3 50.35(6) 9_455 13_454 ?
Bi1 Ba3 Ba3 65.17(6) . 13_454 ?
Bi1 Ba3 Ba3 104.88(9) 1_455 13_454 ?
Bi2 Ba3 Ba3 141.26(12) 13_344 13_454 ?
Bi2 Ba3 Ba3 96.07(7) 13_444 13_454 ?
Bi2 Ba3 Ba3 91.54(7) 5_454 13_454 ?
Bi2 Ba3 Ba3 49.65(6) 5_554 13_454 ?
Ba3 Ba3 Ba3 96.23(9) 9_454 13_454 ?
Ba3 Ba3 Ba3 167.54(18) 13_344 13_454 ?
Ba3 Ba3 Ba3 116.69(4) 13_444 13_454 ?

loop_
_geom_bond_atom_site_label_1
_geom_bond_atom_site_label_2
_geom_bond_distance
_geom_bond_site_symmetry_2
_geom_bond_publ_flag
Bi1 Bi2 3.380(2) . ?
Bi1 Bi2 3.380(2) 1_655 ?
Bi1 Bi2 3.380(2) 9 ?
Bi1 Bi2 3.380(2) 9_455 ?
Bi1 Ba3 3.656(3) . ?
Bi1 Ba3 3.656(3) 1_655 ?
Bi1 Ba3 3.656(3) 9 ?
Bi1 Ba3 3.656(3) 9_455 ?
Bi2 Bi2 3.247(6) 9_445 ?
Bi2 Bi1 3.380(2) 1_455 ?
Bi2 Ba3 3.631(4) . ?
Bi2 Ba3 3.631(4) 9_455 ?
Bi2 Ba3 3.669(3) 13_344 ?
Bi2 Ba3 3.669(3) 13_444 ?
Bi2 Ba3 3.669(3) 5_545 ?
Bi2 Ba3 3.669(3) 5_445 ?
Ba3 Bi2 3.631(4) 9_455 ?
Ba3 Bi1 3.656(3) 1_455 ?
Ba3 Bi2 3.669(3) 13_344 ?
Ba3 Bi2 3.669(3) 13_444 ?
Ba3 Bi2 3.669(3) 5_454 ?
Ba3 Bi2 3.669(3) 5_554 ?
Ba3 Ba3 4.482(8) 9_454 ?
Ba3 Ba3 4.6925(19) 13_344 ?
Ba3 Ba3 4.6925(19) 13_444 ?
Ba3 Ba3 4.6926(19) 13_454 ?
